data_7053613
loop_
_publ_author_name
'Corrente, Andrea M.'
'Chivers, Tristram'

_publ_section_title
;
 Syntheses and structures of new alkali-metal boraamidinates and
 ferrocenyl aminoboranes
;
_journal_issue 8
_journal_name_full 'New Journal of Chemistry'
_journal_page_first 1751
_journal_paper_doi 10.1039/c0nj00279h
_journal_volume 34
_journal_year 2010
_chemical_formula_moiety 'C42 H63 B K2 N2 O3'
_chemical_formula_sum 'C42 H63 B K2 N2 O3'
_chemical_formula_weight 732.95
_chemical_name_systematic
;
?
;
_space_group_IT_number 14
_symmetry_cell_setting monoclinic
_symmetry_space_group_name_Hall '-P 2ybc'
_symmetry_space_group_name_H-M 'P 1 21/c 1'
_atom_sites_solution_hydrogens geom
_atom_sites_solution_primary direct
_atom_sites_solution_secondary difmap
_audit_creation_method SHELXL-97
_cell_angle_alpha 90.00
_cell_angle_beta 90.91(3)
_cell_angle_gamma 90.00
_cell_formula_units_Z 4
_cell_length_a 10.456(2)
_cell_length_b 15.323(3)
_cell_length_c 27.854(6)
_cell_measurement_reflns_used 37588
_cell_measurement_temperature 173(2)
_cell_measurement_theta_max 25.03
_cell_measurement_theta_min 2.57
_cell_volume 4462.1(16)
_computing_cell_refinement 'Nonius DENZO'
_computing_data_collection 'Nonius COLLECT'
_computing_data_reduction 'Nonius DENZO'
_computing_molecular_graphics 'Bruker SHELXTL'
_computing_publication_material 'Bruker SHELXTL'
_computing_structure_refinement 'SHELXL-97 (Sheldrick, 1997)'
_computing_structure_solution 'SHELXS-97 (Sheldrick, 1990)'
_diffrn_ambient_temperature 173(2)
_diffrn_measured_fraction_theta_full 0.991
_diffrn_measured_fraction_theta_max 0.991
_diffrn_measurement_device_type 'Nonius Kappa CCD'
_diffrn_measurement_method 'phi\omega scans'
_diffrn_radiation_monochromator graphite
_diffrn_radiation_source 'fine-focus sealed tube'
_diffrn_radiation_type MoK\a
_diffrn_radiation_wavelength 0.71073
_diffrn_reflns_av_R_equivalents 0.0417
_diffrn_reflns_av_sigmaI/netI 0.0499
_diffrn_reflns_limit_h_max 12
_diffrn_reflns_limit_h_min -12
_diffrn_reflns_limit_k_max 18
_diffrn_reflns_limit_k_min -18
_diffrn_reflns_limit_l_max 33
_diffrn_reflns_limit_l_min -33
_diffrn_reflns_number 37588
_diffrn_reflns_theta_full 25.03
_diffrn_reflns_theta_max 25.03
_diffrn_reflns_theta_min 2.57
_exptl_absorpt_coefficient_mu 0.248
_exptl_absorpt_correction_T_max 0.9804
_exptl_absorpt_correction_T_min 0.9521
_exptl_absorpt_correction_type integration
_exptl_absorpt_process_details 'HKL Scalepack (Otwinowski and Minor 1997)'
_exptl_crystal_colour yellow
_exptl_crystal_density_diffrn 1.091
_exptl_crystal_density_method 'not measured'
_exptl_crystal_description plate
_exptl_crystal_F_000 1584
_exptl_crystal_size_max 0.20
_exptl_crystal_size_mid 0.12
_exptl_crystal_size_min 0.08
_platon_squeeze_details
; Electron density in two regions were attributed to a disordered
hexane molecule for which no suitable model could be found.
These regions of electron density were removed from the reflections
data using the program SQUEEZE (PLATON), leaving a void of 327.4
angstroms cubed
;
_refine_diff_density_max 0.407
_refine_diff_density_min -0.390
_refine_diff_density_rms 0.057
_refine_ls_extinction_method none
_refine_ls_goodness_of_fit_ref 1.093
_refine_ls_hydrogen_treatment constr
_refine_ls_matrix_type full
_refine_ls_number_parameters 451
_refine_ls_number_reflns 7805
_refine_ls_number_restraints 0
_refine_ls_restrained_S_all 1.093
_refine_ls_R_factor_all 0.1202
_refine_ls_R_factor_gt 0.0859
_refine_ls_shift/su_max 0.001
_refine_ls_shift/su_mean 0.000
_refine_ls_structure_factor_coef Fsqd
_refine_ls_weighting_details 'calc w=1/[\s^2^(Fo^2^)+(0.0618P)^2^+8.1699P] where P=(Fo^2^+2Fc^2^)/3'
_refine_ls_weighting_scheme calc
_refine_ls_wR_factor_gt 0.1908
_refine_ls_wR_factor_ref 0.2078
_reflns_number_gt 5465
_reflns_number_total 7805
_reflns_threshold_expression >2sigma(I)
_cod_data_source_file c0nj00279h.txt
_cod_data_source_block Compound7.3THF
_cod_depositor_comments
;
The following automatic conversions were performed:

'_symmetry_cell_setting' value 'Monoclinic' changed to 'monoclinic'
according to /home/saulius/struct/CIF-dictionaries/cif_core.dic
dictionary named 'cif_core.dic' version 2.4.2 from
2011-04-26.

'_exptl_absorpt_correction_type' value 'Integration'
changed to 'integration' according to
/home/saulius/struct/CIF-dictionaries/cif_core.dic dictionary named
'cif_core.dic' version 2.4.2 from 2011-04-26.

Automatic conversion script
Id: cif_fix_values 1891 2012-01-12 08:04:46Z andrius 
;
_cod_original_cell_volume 4462.0(16)
_cod_original_sg_symbol_H-M P2(1)/c
_cod_database_code 7053613

loop_
_symmetry_equiv_pos_as_xyz
'x, y, z'
'-x, y+1/2, -z+1/2'
'-x, -y, -z'
'x, -y-1/2, z-1/2'

loop_
_atom_site_label
_atom_site_type_symbol
_atom_site_fract_x
_atom_site_fract_y
_atom_site_fract_z
_atom_site_U_iso_or_equiv
_atom_site_adp_type
_atom_site_occupancy
_atom_site_symmetry_multiplicity
_atom_site_calc_flag
_atom_site_refinement_flags
B1 B 0.0212(4) 0.1780(3) 0.30419(16) 0.0368(10) Uani 1 1 d .
N1 N 0.0405(3) 0.0875(2) 0.30840(11) 0.0382(7) Uani 1 1 d .
N2 N 0.0603(3) 0.2407(2) 0.33911(11) 0.0388(8) Uani 1 1 d .
C1 C -0.0440(4) 0.2113(2) 0.25481(13) 0.0372(9) Uani 1 1 d .
C2 C -0.0169(4) 0.2918(3) 0.23354(15) 0.0463(10) Uani 1 1 d .
H2A H 0.0454 0.3283 0.2485 0.056 Uiso 1 1 calc R
C3 C -0.0766(5) 0.3209(3) 0.19176(16) 0.0571(12) Uani 1 1 d .
H3A H -0.0547 0.3761 0.1787 0.069 Uiso 1 1 calc R
C4 C -0.1676(5) 0.2698(3) 0.16924(17) 0.0666(14) Uani 1 1 d .
H4A H -0.2088 0.2891 0.1405 0.080 Uiso 1 1 calc R
C5 C -0.1980(5) 0.1905(3) 0.18895(17) 0.0631(13) Uani 1 1 d .
H5A H -0.2611 0.1550 0.1737 0.076 Uiso 1 1 calc R
C6 C -0.1385(4) 0.1614(3) 0.23069(15) 0.0465(10) Uani 1 1 d .
H6A H -0.1618 0.1063 0.2434 0.056 Uiso 1 1 calc R
C7 C 0.0827(4) 0.0504(2) 0.35049(14) 0.0393(9) Uani 1 1 d .
C8 C 0.2154(4) 0.0321(3) 0.35950(15) 0.0462(10) Uani 1 1 d .
C9 C 0.2538(5) -0.0058(3) 0.40292(17) 0.0601(12) Uani 1 1 d .
H9A H 0.3467 -0.0180 0.4089 0.072 Uiso 1 1 calc R
C10 C 0.1672(5) -0.0257(3) 0.43830(17) 0.0642(14) Uani 1 1 d .
H10A H 0.1970 -0.0520 0.4694 0.077 Uiso 1 1 calc R
C11 C 0.0393(5) -0.0105(3) 0.42982(16) 0.0580(12) Uani 1 1 d .
H11A H -0.0233 -0.0272 0.4550 0.070 Uiso 1 1 calc R
C12 C -0.0064(4) 0.0259(3) 0.38722(14) 0.0450(10) Uani 1 1 d .
C13 C 0.3149(4) 0.0529(3) 0.32208(17) 0.0537(11) Uani 1 1 d .
H13A H 0.2690 0.0785 0.2936 0.064 Uiso 1 1 calc R
C14 C 0.3840(5) -0.0296(4) 0.3051(2) 0.0803(16) Uani 1 1 d .
H14A H 0.3208 -0.0725 0.2938 0.120 Uiso 1 1 calc R
H14B H 0.4342 -0.0544 0.3318 0.120 Uiso 1 1 calc R
H14C H 0.4411 -0.0146 0.2787 0.120 Uiso 1 1 calc R
C15 C 0.4133(5) 0.1195(4) 0.3393(2) 0.0765(15) Uani 1 1 d .
H15A H 0.3696 0.1727 0.3497 0.115 Uiso 1 1 calc R
H15B H 0.4711 0.1335 0.3130 0.115 Uiso 1 1 calc R
H15C H 0.4628 0.0952 0.3663 0.115 Uiso 1 1 calc R
C16 C -0.1476(4) 0.0390(3) 0.37770(16) 0.0525(11) Uani 1 1 d .
H16A H -0.1576 0.0951 0.3597 0.063 Uiso 1 1 calc R
C17 C -0.2285(5) 0.0460(4) 0.42304(19) 0.0762(15) Uani 1 1 d .
H17A H -0.1943 0.0925 0.4437 0.114 Uiso 1 1 calc R
H17B H -0.2258 -0.0096 0.4404 0.114 Uiso 1 1 calc R
H17C H -0.3172 0.0596 0.4139 0.114 Uiso 1 1 calc R
C18 C -0.2002(5) -0.0332(4) 0.3455(2) 0.0733(15) Uani 1 1 d .
H18A H -0.1483 -0.0375 0.3166 0.110 Uiso 1 1 calc R
H18B H -0.2889 -0.0197 0.3363 0.110 Uiso 1 1 calc R
H18C H -0.1975 -0.0888 0.3629 0.110 Uiso 1 1 calc R
C19 C 0.0272(4) 0.3239(2) 0.34833(13) 0.0371(9) Uani 1 1 d .
C20 C -0.1025(4) 0.3521(2) 0.35762(13) 0.0380(9) Uani 1 1 d .
C21 C -0.1259(4) 0.4353(3) 0.37487(13) 0.0403(9) Uani 1 1 d .
H21A H -0.2113 0.4508 0.3823 0.048 Uiso 1 1 calc R
C22 C -0.0303(4) 0.4969(3) 0.38181(14) 0.0459(10) Uani 1 1 d .
H22A H -0.0491 0.5534 0.3938 0.055 Uiso 1 1 calc R
C23 C 0.0937(4) 0.4732(3) 0.37060(14) 0.0450(10) Uani 1 1 d .
H23A H 0.1602 0.5149 0.3747 0.054 Uiso 1 1 calc R
C24 C 0.1242(4) 0.3907(3) 0.35363(14) 0.0403(9) Uani 1 1 d .
C25 C -0.2146(4) 0.2899(3) 0.35066(15) 0.0429(9) Uani 1 1 d .
H25A H -0.1794 0.2325 0.3401 0.051 Uiso 1 1 calc R
C26 C -0.3083(4) 0.3212(3) 0.31175(16) 0.0544(11) Uani 1 1 d .
H26A H -0.2625 0.3305 0.2818 0.082 Uiso 1 1 calc R
H26B H -0.3477 0.3761 0.3218 0.082 Uiso 1 1 calc R
H26C H -0.3750 0.2771 0.3067 0.082 Uiso 1 1 calc R
C27 C -0.2855(5) 0.2746(3) 0.39772(17) 0.0629(13) Uani 1 1 d .
H27A H -0.2249 0.2542 0.4225 0.094 Uiso 1 1 calc R
H27B H -0.3522 0.2304 0.3926 0.094 Uiso 1 1 calc R
H27C H -0.3248 0.3293 0.4082 0.094 Uiso 1 1 calc R
C28 C 0.2613(4) 0.3689(3) 0.34125(16) 0.0485(11) Uani 1 1 d .
H28A H 0.2628 0.3063 0.3312 0.058 Uiso 1 1 calc R
C29 C 0.3522(5) 0.3779(5) 0.3838(2) 0.0896(19) Uani 1 1 d .
H29A H 0.3208 0.3429 0.4107 0.134 Uiso 1 1 calc R
H29B H 0.3574 0.4393 0.3935 0.134 Uiso 1 1 calc R
H29C H 0.4373 0.3572 0.3749 0.134 Uiso 1 1 calc R
C30 C 0.3088(5) 0.4221(4) 0.29916(19) 0.0703(14) Uani 1 1 d .
H30A H 0.2498 0.4149 0.2717 0.106 Uiso 1 1 calc R
H30B H 0.3941 0.4018 0.2904 0.106 Uiso 1 1 calc R
H30C H 0.3130 0.4838 0.3082 0.106 Uiso 1 1 calc R
K1 K 0.08076(10) 0.00328(7) 0.22598(3) 0.0528(3) Uani 1 1 d .
K2 K 0.14214(11) 0.18711(7) 0.42707(4) 0.0605(3) Uani 1 1 d .
O1 O 0.2801(4) 0.1015(3) 0.18983(16) 0.0872(12) Uani 1 1 d .
C31 C 0.2435(9) 0.1847(6) 0.1822(5) 0.184(6) Uani 1 1 d .
H31A H 0.2309 0.1948 0.1473 0.221 Uiso 1 1 calc R
H31B H 0.1612 0.1956 0.1982 0.221 Uiso 1 1 calc R
C32 C 0.3306(15) 0.2382(7) 0.1992(5) 0.204(6) Uani 1 1 d .
H32A H 0.3153 0.2512 0.2334 0.245 Uiso 1 1 calc R
H32B H 0.3296 0.2937 0.1809 0.245 Uiso 1 1 calc R
C33 C 0.4475(9) 0.1952(10) 0.1938(5) 0.233(8) Uani 1 1 d .
H33A H 0.4976 0.1947 0.2243 0.279 Uiso 1 1 calc R
H33B H 0.4992 0.2226 0.1684 0.279 Uiso 1 1 calc R
C34 C 0.4048(8) 0.1022(5) 0.1794(4) 0.154(4) Uani 1 1 d .
H34A H 0.4178 0.0918 0.1447 0.184 Uiso 1 1 calc R
H34B H 0.4522 0.0575 0.1981 0.184 Uiso 1 1 calc R
O2 O 0.3407(4) 0.2005(4) 0.49002(15) 0.1098(16) Uani 1 1 d .
C35 C 0.4593(8) 0.1675(10) 0.4814(3) 0.200(6) Uani 1 1 d .
H35A H 0.4504 0.1111 0.4644 0.240 Uiso 1 1 calc R
H35B H 0.5058 0.2081 0.4602 0.240 Uiso 1 1 calc R
C36 C 0.5253(10) 0.1559(10) 0.5204(4) 0.205(6) Uani 1 1 d .
H36A H 0.6065 0.1889 0.5186 0.246 Uiso 1 1 calc R
H36B H 0.5464 0.0933 0.5240 0.246 Uiso 1 1 calc R
C37 C 0.4575(9) 0.1838(9) 0.5598(3) 0.185(5) Uani 1 1 d .
H37A H 0.5019 0.2326 0.5763 0.222 Uiso 1 1 calc R
H37B H 0.4455 0.1355 0.5830 0.222 Uiso 1 1 calc R
C38 C 0.3316(7) 0.2129(6) 0.5387(2) 0.113(2) Uani 1 1 d .
H38A H 0.2607 0.1778 0.5518 0.136 Uiso 1 1 calc R
H38B H 0.3161 0.2752 0.5461 0.136 Uiso 1 1 calc R
O3 O 0.0352(4) 0.2702(2) 0.49981(13) 0.0780(11) Uani 1 1 d .
C39 C -0.0288(7) 0.2568(4) 0.5439(2) 0.103(2) Uani 1 1 d .
H39A H 0.0293 0.2695 0.5715 0.123 Uiso 1 1 calc R
H39B H -0.0584 0.1957 0.5465 0.123 Uiso 1 1 calc R
C40 C -0.1384(6) 0.3170(4) 0.5437(2) 0.0794(16) Uani 1 1 d .
H40A H -0.1530 0.3407 0.5762 0.095 Uiso 1 1 calc R
H40B H -0.2171 0.2873 0.5322 0.095 Uiso 1 1 calc R
C41 C -0.1004(5) 0.3893(3) 0.50929(18) 0.0680(14) Uani 1 1 d .
H41A H -0.1623 0.3939 0.4821 0.082 Uiso 1 1 calc R
H41B H -0.0952 0.4462 0.5260 0.082 Uiso 1 1 calc R
C42 C 0.0279(6) 0.3614(3) 0.49234(19) 0.0719(15) Uani 1 1 d .
H42A H 0.0373 0.3753 0.4579 0.086 Uiso 1 1 calc R
H42B H 0.0964 0.3916 0.5108 0.086 Uiso 1 1 calc R

loop_
_atom_site_aniso_label
_atom_site_aniso_U_11
_atom_site_aniso_U_22
_atom_site_aniso_U_33
_atom_site_aniso_U_23
_atom_site_aniso_U_13
_atom_site_aniso_U_12
B1 0.035(2) 0.039(3) 0.036(2) -0.0002(19) 0.0029(18) 0.0002(19)
N1 0.0472(19) 0.0324(17) 0.0350(18) -0.0022(14) -0.0035(14) 0.0000(14)
N2 0.0417(18) 0.0338(18) 0.0406(19) -0.0034(14) -0.0068(14) 0.0027(14)
C1 0.042(2) 0.036(2) 0.034(2) -0.0025(17) 0.0034(16) 0.0073(17)
C2 0.050(2) 0.042(2) 0.048(2) 0.0045(19) 0.0072(19) 0.0051(19)
C3 0.081(3) 0.044(3) 0.046(3) 0.010(2) 0.005(2) 0.018(2)
C4 0.097(4) 0.061(3) 0.042(3) -0.002(2) -0.017(3) 0.032(3)
C5 0.074(3) 0.057(3) 0.057(3) -0.011(2) -0.025(2) 0.018(3)
C6 0.053(2) 0.038(2) 0.048(3) -0.0048(19) -0.008(2) 0.0095(19)
C7 0.053(2) 0.028(2) 0.036(2) -0.0053(16) -0.0048(18) 0.0003(17)
C8 0.054(3) 0.040(2) 0.043(2) -0.0056(19) -0.0066(19) 0.002(2)
C9 0.059(3) 0.063(3) 0.058(3) 0.000(2) -0.015(2) 0.013(2)
C10 0.086(4) 0.061(3) 0.045(3) 0.010(2) -0.016(3) 0.018(3)
C11 0.078(3) 0.052(3) 0.044(3) 0.008(2) 0.001(2) 0.008(2)
C12 0.061(3) 0.035(2) 0.038(2) 0.0005(17) -0.0054(19) 0.0046(19)
C13 0.049(3) 0.056(3) 0.056(3) -0.005(2) -0.010(2) 0.003(2)
C14 0.082(4) 0.066(3) 0.094(4) -0.014(3) 0.024(3) -0.001(3)
C15 0.077(4) 0.063(3) 0.089(4) -0.008(3) -0.002(3) -0.010(3)
C16 0.057(3) 0.050(3) 0.051(3) 0.005(2) 0.008(2) 0.008(2)
C17 0.076(3) 0.083(4) 0.071(4) 0.011(3) 0.019(3) 0.012(3)
C18 0.062(3) 0.079(4) 0.078(4) -0.003(3) -0.002(3) -0.006(3)
C19 0.043(2) 0.037(2) 0.031(2) 0.0029(16) -0.0028(16) 0.0007(17)
C20 0.049(2) 0.035(2) 0.030(2) 0.0010(16) -0.0002(17) -0.0005(18)
C21 0.044(2) 0.046(2) 0.031(2) 0.0033(17) 0.0008(16) 0.0052(19)
C22 0.067(3) 0.034(2) 0.037(2) -0.0042(18) -0.0034(19) 0.000(2)
C23 0.052(2) 0.042(2) 0.041(2) -0.0008(18) -0.0078(19) -0.011(2)
C24 0.045(2) 0.036(2) 0.040(2) 0.0015(17) -0.0058(17) -0.0055(18)
C25 0.039(2) 0.043(2) 0.047(2) -0.0041(19) 0.0013(18) -0.0016(18)
C26 0.043(2) 0.064(3) 0.057(3) -0.005(2) -0.005(2) -0.005(2)
C27 0.061(3) 0.066(3) 0.062(3) 0.000(3) 0.009(2) -0.013(2)
C28 0.038(2) 0.041(2) 0.066(3) 0.000(2) -0.005(2) -0.0042(19)
C29 0.054(3) 0.139(6) 0.076(4) 0.010(4) -0.010(3) 0.006(3)
C30 0.050(3) 0.086(4) 0.075(4) 0.010(3) 0.009(2) -0.003(3)
K1 0.0624(6) 0.0574(6) 0.0388(5) -0.0104(4) 0.0038(4) -0.0048(5)
K2 0.0778(7) 0.0578(6) 0.0454(6) -0.0128(5) -0.0152(5) 0.0101(5)
O1 0.063(2) 0.078(3) 0.122(3) 0.007(2) 0.012(2) -0.006(2)
C31 0.109(7) 0.101(7) 0.347(18) 0.042(9) 0.105(9) 0.028(6)
C32 0.264(16) 0.087(7) 0.258(14) -0.061(8) -0.101(13) 0.013(9)
C33 0.089(6) 0.265(15) 0.342(18) 0.181(14) -0.078(9) -0.093(8)
C34 0.124(7) 0.102(6) 0.239(11) 0.034(7) 0.099(7) 0.031(5)
O2 0.076(3) 0.186(5) 0.067(3) -0.022(3) -0.018(2) 0.024(3)
C35 0.085(5) 0.42(2) 0.101(7) -0.073(9) -0.017(5) 0.078(9)
C36 0.146(9) 0.348(18) 0.122(8) 0.030(10) -0.005(7) 0.134(10)
C37 0.127(7) 0.347(17) 0.078(6) 0.019(8) -0.028(5) 0.081(9)
C38 0.108(5) 0.161(7) 0.069(4) 0.003(4) -0.002(4) 0.030(5)
O3 0.119(3) 0.055(2) 0.060(2) 0.0030(17) 0.019(2) 0.015(2)
C39 0.147(6) 0.066(4) 0.096(5) 0.024(3) 0.042(4) 0.017(4)
C40 0.086(4) 0.077(4) 0.076(4) 0.000(3) 0.012(3) -0.008(3)
C41 0.096(4) 0.057(3) 0.051(3) -0.002(2) -0.011(3) 0.004(3)
C42 0.100(4) 0.058(3) 0.058(3) 0.007(3) 0.012(3) 0.001(3)

loop_
_atom_type_symbol
_atom_type_description
_atom_type_scat_dispersion_real
_atom_type_scat_dispersion_imag
_atom_type_scat_source
C C 0.0033 0.0016 'International Tables Vol C Tables 4.2.6.8 and 6.1.1.4'
H H 0.0000 0.0000 'International Tables Vol C Tables 4.2.6.8 and 6.1.1.4'
B B 0.0013 0.0007 'International Tables Vol C Tables 4.2.6.8 and 6.1.1.4'
N N 0.0061 0.0033 'International Tables Vol C Tables 4.2.6.8 and 6.1.1.4'
O O 0.0106 0.0060 'International Tables Vol C Tables 4.2.6.8 and 6.1.1.4'
K K 0.2009 0.2494 'International Tables Vol C Tables 4.2.6.8 and 6.1.1.4'

loop_
_geom_angle_atom_site_label_1
_geom_angle_atom_site_label_2
_geom_angle_atom_site_label_3
_geom_angle
_geom_angle_site_symmetry_1
_geom_angle_site_symmetry_3
N1 B1 N2 124.7(4) . .
N1 B1 C1 116.3(3) . .
N2 B1 C1 119.0(3) . .
N1 B1 K1 43.40(19) . .
N2 B1 K1 152.5(3) . .
C1 B1 K1 77.8(2) . .
C7 N1 B1 121.6(3) . .
C7 N1 K1 118.8(2) . .
B1 N1 K1 115.4(2) . .
C19 N2 B1 134.2(3) . .
C19 N2 K2 101.1(2) . .
B1 N2 K2 119.8(2) . .
C2 C1 C6 114.9(4) . .
C2 C1 B1 123.8(4) . .
C6 C1 B1 121.3(3) . .
C3 C2 C1 123.3(4) . .
C3 C2 K1 83.5(3) . 2
C1 C2 K1 129.7(3) . 2
C4 C3 C2 119.9(4) . .
C5 C4 C3 119.0(4) . .
C4 C5 C6 121.2(5) . .
C5 C6 C1 121.8(4) . .
C5 C6 K1 120.1(3) . .
C1 C6 K1 86.3(2) . .
N1 C7 C8 121.9(4) . .
N1 C7 C12 120.7(4) . .
C8 C7 C12 117.3(4) . .
N1 C7 K2 111.9(2) . .
C8 C7 K2 80.0(2) . .
C12 C7 K2 79.0(2) . .
C9 C8 C7 119.9(4) . .
C9 C8 C13 119.4(4) . .
C7 C8 C13 120.7(4) . .
C9 C8 K2 82.2(3) . .
C7 C8 K2 73.3(2) . .
C13 C8 K2 115.5(3) . .
C10 C9 C8 121.7(4) . .
C10 C9 K2 79.1(3) . .
C8 C9 K2 72.6(3) . .
C11 C10 C9 119.2(4) . .
C11 C10 K2 74.9(3) . .
C9 C10 K2 76.5(3) . .
C10 C11 C12 122.4(5) . .
C10 C11 K2 80.7(3) . .
C12 C11 K2 73.3(3) . .
C11 C12 C7 119.5(4) . .
C11 C12 C16 121.7(4) . .
C7 C12 C16 118.8(4) . .
C11 C12 K2 81.4(3) . .
C7 C12 K2 73.9(2) . .
C16 C12 K2 116.0(3) . .
C8 C13 C15 113.1(4) . .
C8 C13 C14 111.7(4) . .
C15 C13 C14 109.3(4) . .
C12 C16 C18 110.6(4) . .
C12 C16 C17 114.5(4) . .
C18 C16 C17 109.7(4) . .
N2 C19 C24 120.5(3) . .
N2 C19 C20 124.1(3) . .
C24 C19 C20 115.3(3) . .
N2 C19 K2 54.88(19) . .
C24 C19 K2 97.8(2) . .
C20 C19 K2 114.1(2) . .
C21 C20 C19 120.5(4) . .
C21 C20 C25 118.7(4) . .
C19 C20 C25 120.8(3) . .
C21 C20 K1 67.2(2) . 2
C19 C20 K1 90.5(2) . 2
C25 C20 K1 114.3(2) . 2
C20 C21 C22 123.0(4) . .
C20 C21 K1 87.9(2) . 2
C22 C21 K1 76.9(2) . 2
C21 C22 C23 117.7(4) . .
C21 C22 K1 76.8(2) . 2
C23 C22 K1 86.2(2) . 2
C22 C23 C24 122.4(4) . .
C22 C23 K1 68.6(2) . 2
C24 C23 K1 88.6(2) . 2
C23 C24 C19 121.0(4) . .
C23 C24 C28 120.0(4) . .
C19 C24 C28 119.0(3) . .
C23 C24 K1 68.1(2) . 2
C19 C24 K1 82.2(2) . 2
C28 C24 K1 122.3(3) . 2
C20 C25 C26 112.3(3) . .
C20 C25 C27 111.7(3) . .
C26 C25 C27 109.9(3) . .
C29 C28 C24 112.7(4) . .
C29 C28 C30 110.3(4) . .
C24 C28 C30 112.3(4) . .
N1 K1 O1 100.35(12) . .
N1 K1 C21 171.15(11) . 2_545
O1 K1 C21 73.84(12) . 2_545
N1 K1 C22 146.74(11) . 2_545
O1 K1 C22 77.20(13) . 2_545
C21 K1 C22 26.35(10) 2_545 2_545
N1 K1 C23 133.13(11) . 2_545
O1 K1 C23 101.03(12) . 2_545
C21 K1 C23 44.10(11) 2_545 2_545
C22 K1 C23 25.14(11) 2_545 2_545
N1 K1 C20 163.72(10) . 2_545
O1 K1 C20 93.69(12) . 2_545
C21 K1 C20 24.86(10) 2_545 2_545
C22 K1 C20 44.99(10) 2_545 2_545
C23 K1 C20 50.29(10) 2_545 2_545
N1 K1 C6 59.90(10) . .
O1 K1 C6 98.10(12) . .
C21 K1 C6 113.69(11) 2_545 .
C22 K1 C6 87.35(11) 2_545 .
C23 K1 C6 76.09(10) 2_545 .
C20 K1 C6 126.37(10) 2_545 .
N1 K1 C31 90.0(2) . .
O1 K1 C31 21.14(14) . .
C21 K1 C31 82.3(3) 2_545 .
C22 K1 C31 76.0(3) 2_545 .
C23 K1 C31 95.4(3) 2_545 .
C20 K1 C31 105.9(2) 2_545 .
C6 K1 C31 76.97(15) . .
N1 K1 C2 97.85(10) . 2_545
O1 K1 C2 140.17(12) . 2_545
C21 K1 C2 90.78(10) 2_545 2_545
C22 K1 C2 104.92(11) 2_545 2_545
C23 K1 C2 91.59(10) 2_545 2_545
C20 K1 C2 65.93(10) 2_545 2_545
C6 K1 C2 121.65(11) . 2_545
C31 K1 C2 161.27(16) . 2_545
N1 K1 C24 132.58(10) . 2_545
O1 K1 C24 119.47(12) . 2_545
C21 K1 C24 49.49(10) 2_545 2_545
C22 K1 C24 42.83(11) 2_545 2_545
C23 K1 C24 23.28(10) 2_545 2_545
C20 K1 C24 41.98(9) 2_545 2_545
C6 K1 C24 88.22(10) . 2_545
C31 K1 C24 117.8(3) . 2_545
C2 K1 C24 68.34(10) 2_545 2_545
N1 K1 B1 21.21(10) . .
O1 K1 B1 87.32(12) . .
C21 K1 B1 149.96(11) 2_545 .
C22 K1 B1 127.36(11) 2_545 .
C23 K1 B1 121.15(11) 2_545 .
C20 K1 B1 171.41(10) 2_545 .
C6 K1 B1 45.10(10) . .
C31 K1 B1 72.7(2) . .
C2 K1 B1 117.99(10) 2_545 .
C24 K1 B1 130.80(10) 2_545 .
O3 K2 O2 78.30(13) . .
O3 K2 N2 114.46(11) . .
O2 K2 N2 142.32(14) . .
O3 K2 C7 141.29(13) . .
O2 K2 C7 130.69(14) . .
N2 K2 C7 61.15(10) . .
O3 K2 C12 116.02(13) . .
O2 K2 C12 131.68(15) . .
N2 K2 C12 76.68(10) . .
C7 K2 C12 27.10(11) . .
O3 K2 C8 158.73(12) . .
O2 K2 C8 104.75(13) . .
N2 K2 C8 76.31(10) . .
C7 K2 C8 26.77(10) . .
C12 K2 C8 46.34(11) . .
O3 K2 C11 106.75(12) . .
O2 K2 C11 108.05(15) . .
N2 K2 C11 101.89(11) . .
C7 K2 C11 45.92(11) . .
C12 K2 C11 25.29(11) . .
C8 K2 C11 52.07(12) . .
O3 K2 C19 92.87(11) . .
O2 K2 C19 131.34(15) . .
N2 K2 C19 23.99(9) . .
C7 K2 C19 84.37(10) . .
C12 K2 C19 95.39(10) . .
C8 K2 C19 100.07(11) . .
C11 K2 C19 120.21(11) . .
O3 K2 C9 138.64(12) . .
O2 K2 C9 85.90(14) . .
N2 K2 C9 101.40(11) . .
C7 K2 C9 45.58(11) . .
C12 K2 C9 51.96(12) . .
C8 K2 C9 25.15(11) . .
C11 K2 C9 43.13(13) . .
C19 K2 C9 125.22(11) . .
O3 K2 C10 115.91(13) . .
O2 K2 C10 87.39(15) . .
N2 K2 C10 114.23(11) . .
C7 K2 C10 53.08(11) . .
C12 K2 C10 44.36(11) . .
C8 K2 C10 44.35(12) . .
C11 K2 C10 24.38(12) . .
C19 K2 C10 137.07(11) . .
C9 K2 C10 24.42(12) . .
O3 K2 C42 22.22(11) . .
O2 K2 C42 82.45(14) . .
N2 K2 C42 97.74(12) . .
C7 K2 C42 146.27(13) . .
C12 K2 C42 128.77(13) . .
C8 K2 C42 172.79(13) . .
C11 K2 C42 126.65(13) . .
C19 K2 C42 74.29(11) . .
C9 K2 C42 160.00(13) . .
C10 K2 C42 138.14(13) . .
C34 O1 C31 103.5(6) . .
C34 O1 K1 145.4(4) . .
C31 O1 K1 110.9(4) . .
C32 C31 O1 110.0(10) . .
C32 C31 K1 135.5(12) . .
O1 C31 K1 47.9(3) . .
C31 C32 C33 105.7(9) . .
C32 C33 C34 102.3(7) . .
O1 C34 C33 103.3(7) . .
C35 O2 C38 107.6(5) . .
C35 O2 K2 123.3(4) . .
C38 O2 K2 125.9(4) . .
C36 C35 O2 112.2(8) . .
C35 C36 C37 110.6(8) . .
C36 C37 C38 103.8(7) . .
O2 C38 C37 105.7(6) . .
C42 O3 C39 104.1(4) . .
C42 O3 K2 112.6(3) . .
C39 O3 K2 143.1(3) . .
O3 C39 C40 106.4(5) . .
C39 C40 C41 104.4(5) . .
C42 C41 C40 103.7(4) . .
O3 C42 C41 106.4(4) . .
O3 C42 K2 45.2(2) . .
C41 C42 K2 135.1(4) . .

loop_
_geom_bond_atom_site_label_1
_geom_bond_atom_site_label_2
_geom_bond_distance
_geom_bond_site_symmetry_2
B1 N1 1.407(5) .
B1 N2 1.422(5) .
B1 C1 1.608(6) .
B1 K1 3.514(5) .
N1 C7 1.370(5) .
N1 K1 2.673(3) .
N2 C19 1.347(5) .
N2 K2 2.709(3) .
C1 C2 1.399(5) .
C1 C6 1.411(5) .
C2 C3 1.385(6) .
C2 K1 3.499(4) 2
C3 C4 1.377(7) .
C4 C5 1.372(7) .
C5 C6 1.384(6) .
C6 K1 3.339(4) .
C7 C8 1.433(6) .
C7 C12 1.444(6) .
C7 K2 3.047(4) .
C8 C9 1.395(6) .
C8 C13 1.519(6) .
C8 K2 3.133(4) .
C9 C10 1.383(7) .
C9 K2 3.253(5) .
C10 C11 1.374(7) .
C10 K2 3.285(5) .
C11 C12 1.389(6) .
C11 K2 3.214(5) .
C12 C16 1.509(6) .
C12 K2 3.113(4) .
C13 C15 1.521(6) .
C13 C14 1.535(7) .
C16 C18 1.521(7) .
C16 C17 1.535(6) .
C19 C24 1.447(5) .
C19 C20 1.450(5) .
C19 K2 3.250(4) .
C20 C21 1.386(5) .
C20 C25 1.521(5) .
C20 K1 3.295(4) 2
C21 C22 1.386(6) .
C21 K1 3.040(4) 2
C22 C23 1.388(6) .
C22 K1 3.042(4) 2
C23 C24 1.388(6) .
C23 K1 3.259(4) 2
C24 C28 1.517(6) .
C24 K1 3.512(4) 2
C25 C26 1.527(6) .
C25 C27 1.534(6) .
C28 C29 1.515(6) .
C28 C30 1.517(6) .
K1 O1 2.773(4) .
K1 C21 3.040(4) 2_545
K1 C22 3.042(4) 2_545
K1 C23 3.259(4) 2_545
K1 C20 3.295(4) 2_545
K1 C31 3.489(9) .
K1 C2 3.499(4) 2_545
K1 C24 3.512(4) 2_545
K2 O3 2.655(4) .
K2 O2 2.704(4) .
K2 C42 3.454(5) .
O1 C34 1.340(8) .
O1 C31 1.347(9) .
C31 C32 1.308(13) .
C32 C33 1.399(15) .
C33 C34 1.545(15) .
O2 C35 1.364(8) .
O2 C38 1.375(7) .
C35 C36 1.290(11) .
C36 C37 1.383(11) .
C37 C38 1.500(10) .
O3 C42 1.415(6) .
O3 C39 1.423(6) .
C39 C40 1.471(8) .
C40 C41 1.521(7) .
C41 C42 1.491(7) .
